data_7125363
loop_
_publ_author_name
'Kawano, Shin-Ichiro'
'Kawada, Sae'
'Kitagawa, Yasutaka'
'Teramoto, Rena'
'Nakano, Masayoshi'
'Tanaka, Kentaro'

_publ_section_title
;
 Near-infrared absorption by intramolecular charge-transfer transition in
 5,10,15,20-tetra(N-carbazolyl)porphyrin through protonation.
;
_journal_issue 20
_journal_name_full 'Chemical communications (Cambridge, England)'
_journal_page_first 2992
_journal_page_last 2995
_journal_paper_doi 10.1039/c8cc09667h
_journal_volume 55
_journal_year 2019
_chemical_formula_sum 'C96 H92 F12 N8 O28 S4'
_chemical_formula_weight 2162.01
_space_group_crystal_system cubic
_space_group_IT_number 213
_space_group_name_Hall 'P 4bd 2ab 3'
_space_group_name_H-M_alt 'P 41 3 2'
_atom_sites_solution_hydrogens geom
_audit_creation_method SHELXL-2014/7
_audit_update_record
;
2019-02-05 deposited with the CCDC.	2019-02-13 downloaded from the CCDC.
;
_cell_angle_alpha 90
_cell_angle_beta 90
_cell_angle_gamma 90
_cell_formula_units_Z 12
_cell_length_a 33.668(2)
_cell_length_b 33.668(2)
_cell_length_c 33.668(2)
_cell_measurement_reflns_used 166991
_cell_measurement_temperature 100(2)
_cell_measurement_theta_max 27.20
_cell_measurement_theta_min 0.84
_cell_volume 38164(4)
_computing_structure_refinement 'SHELXL-2014/7 (Sheldrick, 2014)'
_diffrn_ambient_temperature 100(2)
_diffrn_measured_fraction_theta_full 1.000
_diffrn_measured_fraction_theta_max 1.000
_diffrn_measurement_device_type 'Rigaku R-AXIS IV'
_diffrn_radiation_type synchrotron
_diffrn_radiation_wavelength 0.7015
_diffrn_reflns_av_R_equivalents 0.0681
_diffrn_reflns_av_unetI/netI 0.0293
_diffrn_reflns_Laue_measured_fraction_full 1.000
_diffrn_reflns_Laue_measured_fraction_max 1.000
_diffrn_reflns_limit_h_max 42
_diffrn_reflns_limit_h_min -43
_diffrn_reflns_limit_k_max 43
_diffrn_reflns_limit_k_min -39
_diffrn_reflns_limit_l_max 43
_diffrn_reflns_limit_l_min -43
_diffrn_reflns_number 250749
_diffrn_reflns_point_group_measured_fraction_full 1.000
_diffrn_reflns_point_group_measured_fraction_max 1.000
_diffrn_reflns_theta_full 24.891
_diffrn_reflns_theta_max 27.084
_diffrn_reflns_theta_min 0.844
_exptl_absorpt_coefficient_mu 0.149
_exptl_crystal_colour red
_exptl_crystal_density_diffrn 1.129
_exptl_crystal_description cubic
_exptl_crystal_F_000 13440
_exptl_crystal_size_max 0.200
_exptl_crystal_size_mid 0.200
_exptl_crystal_size_min 0.200
_refine_diff_density_max 1.040
_refine_diff_density_min -0.824
_refine_diff_density_rms 0.115
_refine_ls_abs_structure_details
;
 Flack x determined using 3813 quotients [(I+)-(I-)]/[(I+)+(I-)]
 (Parsons, Flack and Wagner, Acta Cryst. B69 (2013) 249-259).
;
_refine_ls_abs_structure_Flack 0.122(18)
_refine_ls_extinction_method none
_refine_ls_goodness_of_fit_ref 1.349
_refine_ls_hydrogen_treatment mixed
_refine_ls_matrix_type full
_refine_ls_number_parameters 645
_refine_ls_number_reflns 14618
_refine_ls_number_restraints 204
_refine_ls_restrained_S_all 1.414
_refine_ls_R_factor_all 0.1354
_refine_ls_R_factor_gt 0.1133
_refine_ls_shift/su_max 0.001
_refine_ls_shift/su_mean 0.000
_refine_ls_structure_factor_coef Fsqd
_refine_ls_weighting_details 'w=1/[\s^2^(Fo^2^)+(0.2000P)^2^] where P=(Fo^2^+2Fc^2^)/3'
_refine_ls_weighting_scheme calc
_refine_ls_wR_factor_gt 0.3122
_refine_ls_wR_factor_ref 0.3369
_reflns_Friedel_coverage 0.783
_reflns_Friedel_fraction_full 1.000
_reflns_Friedel_fraction_max 1.000
_reflns_number_gt 10864
_reflns_number_total 14618
_reflns_threshold_expression 'I > 2\s(I)'
_cod_data_source_file c8cc09667h2.cif
_cod_data_source_block shelxl_sq
_cod_original_cell_volume 38164(7)
_cod_database_code 7125363
_shelx_shelxl_version_number 2014/7
_shelx_space_group_comment
;
The symmetry employed for this shelxl refinement is uniquely defined
by the following loop, which should always be used as a source of
symmetry information in preference to the above space-group names.
They are only intended as comments.
;
_shelx_estimated_absorpt_t_min 0.971
_shelx_estimated_absorpt_t_max 0.971

loop_
_space_group_symop_operation_xyz
'x, y, z'
'x+1/4, -z+1/4, y+3/4'
'x+3/4, z+1/4, -y+1/4'
'z+3/4, y+1/4, -x+1/4'
'y+1/2, -z+1/2, -x'
'-z, x+1/2, -y+1/2'
'z+1/4, -y+1/4, x+3/4'
'y+1/4, -x+1/4, z+3/4'
'-z+1/2, -x, y+1/2'
'x+1/2, -y+1/2, -z'
'-y+1/4, x+3/4, z+1/4'
'-x+1/4, z+3/4, y+1/4'
'-x, y+1/2, -z+1/2'
'-y+1/2, -z, x+1/2'
'-x+1/2, -y, z+1/2'
'-y+3/4, -x+3/4, -z+3/4'
'-y, z+1/2, -x+1/2'
'-x+3/4, -z+3/4, -y+3/4'
'-z+3/4, -y+3/4, -x+3/4'
'z+1/2, -x+1/2, -y'
'z, x, y'
'y+3/4, x+1/4, -z+1/4'
'y, z, x'
'-z+1/4, y+3/4, x+1/4'

loop_
_atom_site_label
_atom_site_type_symbol
_atom_site_fract_x
_atom_site_fract_y
_atom_site_fract_z
_atom_site_U_iso_or_equiv
_atom_site_adp_type
_atom_site_occupancy
_atom_site_site_symmetry_order
_atom_site_calc_flag
_atom_site_refinement_flags_posn
_atom_site_refinement_flags_adp
_atom_site_refinement_flags_occupancy
C1 C 0.76957(13) 0.58779(13) 0.51444(13) 0.0295(9) Uani 1 1 d . . .
C2 C 0.79320(16) 0.55321(16) 0.51473(15) 0.0377(11) Uani 1 1 d . . .
H1 H 0.8183 0.5503 0.5274 0.045 Uiso 1 1 calc R U .
C3 C 0.77350(16) 0.52457(15) 0.49351(15) 0.0364(10) Uani 1 1 d . . .
H2 H 0.7827 0.4985 0.4881 0.044 Uiso 1 1 calc R U .
C4 C 0.73667(15) 0.54134(14) 0.48114(14) 0.0333(10) Uani 1 1 d . . .
C5 C 0.70777(15) 0.52253(14) 0.45772(14) 0.0325(9) Uani 1 1 d . . .
C6 C 0.67751(17) 0.54116(16) 0.43560(15) 0.0395(11) Uani 1 1 d . . .
C7 C 0.64429(17) 0.52374(18) 0.41820(16) 0.0434(12) Uani 1 1 d . . .
H53 H 0.6368 0.4966 0.4206 0.052 Uiso 1 1 calc R U .
C8 C 0.62452(17) 0.55158(18) 0.39752(17) 0.0448(13) Uani 1 1 d . . .
H4 H 0.6009 0.5477 0.3826 0.054 Uiso 1 1 calc R U .
C9 C 0.64519(16) 0.58761(17) 0.40211(15) 0.0412(12) Uani 1 1 d . . .
C10 C 0.63595(14) 0.6250 0.38595(14) 0.0423(17) Uani 1 2 d S T P
C11 C 0.77980(13) 0.6250 0.52980(13) 0.0313(13) Uani 1 2 d S T P
C12 C 0.84811(14) 0.63987(16) 0.55484(14) 0.0345(10) Uani 1 1 d . . .
C13 C 0.86864(14) 0.63456(16) 0.59137(14) 0.0350(10) Uani 1 1 d . . .
C14 C 0.90793(16) 0.64486(17) 0.59381(16) 0.0421(12) Uani 1 1 d . . .
H8 H 0.9220 0.6412 0.6180 0.051 Uiso 1 1 calc R U .
C15 C 0.92704(15) 0.66054(19) 0.56126(16) 0.0448(13) Uani 1 1 d . . .
C16 C 0.90496(17) 0.66692(19) 0.52546(17) 0.0468(13) Uani 1 1 d . . .
H9 H 0.9177 0.6787 0.5032 0.056 Uiso 1 1 calc R U .
C17 C 0.86616(17) 0.65638(18) 0.52290(17) 0.0452(13) Uani 1 1 d . . .
H10 H 0.8518 0.6605 0.4990 0.054 Uiso 1 1 calc R U .
C18 C 0.6127(3) 0.6254(3) 0.3157(3) 0.0756(17) Uani 1 1 d . U .
C19 C 0.5759(3) 0.6254(4) 0.2954(3) 0.093(2) Uani 1 1 d . U .
C20 C 0.5764(4) 0.6257(4) 0.2537(4) 0.110(3) Uani 1 1 d . U .
H5 H 0.5520 0.6272 0.2397 0.132 Uiso 1 1 calc R U .
C21 C 0.6058(5) 0.6242(5) 0.2358(5) 0.122(4) Uani 1 1 d . U .
C22 C 0.6454(4) 0.6291(4) 0.2537(3) 0.101(3) Uani 1 1 d . U .
H6 H 0.6685 0.6318 0.2377 0.121 Uiso 1 1 calc R U .
C23 C 0.6475(3) 0.6295(3) 0.2942(3) 0.086(2) Uani 1 1 d . U .
H7 H 0.6723 0.6325 0.3074 0.103 Uiso 1 1 calc R U .
C24 C 0.71391(18) 0.45214(16) 0.48362(15) 0.0413(12) Uani 1 1 d . . .
C25 C 0.7064(2) 0.45594(16) 0.52422(16) 0.0451(13) Uani 1 1 d . . .
H15 H 0.6987 0.4806 0.5357 0.054 Uiso 1 1 calc R U .
C26 C 0.7106(3) 0.4223(2) 0.5466(2) 0.0618(19) Uani 1 1 d . . .
H16 H 0.7068 0.4239 0.5745 0.074 Uiso 1 1 calc R U .
C27 C 0.7204(3) 0.38563(19) 0.5297(2) 0.072(2) Uani 1 1 d . . .
C28 C 0.7281(3) 0.38183(18) 0.4895(2) 0.063(2) Uani 1 1 d . . .
H17 H 0.7360 0.3572 0.4784 0.076 Uiso 1 1 calc R U .
C29 C 0.7238(2) 0.41560(18) 0.46614(16) 0.0503(15) Uani 1 1 d . . .
C30 C 0.7305(2) 0.42311(17) 0.42410(16) 0.0481(14) Uani 1 1 d . . .
C31 C 0.7455(2) 0.39764(17) 0.39483(19) 0.0523(15) Uani 1 1 d . . .
H18 H 0.7518 0.3707 0.4003 0.063 Uiso 1 1 calc R U .
C32 C 0.75073(19) 0.41408(18) 0.35767(17) 0.0485(14) Uani 1 1 d . . .
C33 C 0.7411(2) 0.45464(19) 0.35007(18) 0.0523(15) Uani 1 1 d . . .
H19 H 0.7439 0.4650 0.3240 0.051(18) Uiso 1 1 calc R . .
C34 C 0.72795(19) 0.47907(17) 0.38020(16) 0.0445(12) Uani 1 1 d . . .
H20 H 0.7230 0.5065 0.3756 0.053 Uiso 1 1 calc R U .
C35 C 0.72217(18) 0.46256(17) 0.41733(15) 0.0407(12) Uani 1 1 d . . .
C36 C 0.9892(2) 0.6666(3) 0.5949(3) 0.077(3) Uani 1 1 d . . .
H11 H 0.9886 0.6385 0.6034 0.092 Uiso 1 1 calc R U .
H12 H 0.9790 0.6833 0.6168 0.092 Uiso 1 1 calc R U .
C37 C 1.0304(2) 0.6787(3) 0.5841(2) 0.076(3) Uani 1 1 d . . .
H13 H 1.0420 0.6599 0.5647 0.091 Uiso 1 1 calc R U .
H14 H 1.0306 0.7057 0.5725 0.091 Uiso 1 1 calc R U .
C38 C 1.0936(3) 0.6889(4) 0.6142(3) 0.106(4) Uani 1 1 d . . .
H21 H 1.1045 0.6735 0.5920 0.158 Uiso 1 1 calc R U .
H22 H 1.1089 0.6834 0.6383 0.158 Uiso 1 1 calc R U .
H23 H 1.0953 0.7173 0.6080 0.158 Uiso 1 1 calc R U .
C39 C 0.5739(8) 0.6034(9) 0.1736(7) 0.214(8) Uani 1 1 d D U .
H41 H 0.5667 0.5779 0.1863 0.257 Uiso 1 1 calc R U .
H42 H 0.5523 0.6227 0.1784 0.257 Uiso 1 1 calc R U .
C40 C 0.5800(9) 0.5974(7) 0.1282(7) 0.232(9) Uani 1 1 d D U .
H51 H 0.5997 0.5765 0.1216 0.279 Uiso 1 1 calc R U .
H52 H 0.5550 0.5933 0.1134 0.279 Uiso 1 1 calc R U .
C41 C 0.5678(13) 0.6633(9) 0.1070(12) 0.332(16) Uani 1 1 d D U .
H56 H 0.5799 0.6897 0.1058 0.498 Uiso 1 1 calc R U .
H57 H 0.5616 0.6542 0.0800 0.498 Uiso 1 1 calc R U .
H58 H 0.5433 0.6645 0.1227 0.498 Uiso 1 1 calc R U .
C42 C 0.7759(3) 0.3533(2) 0.3318(3) 0.086(3) Uani 1 1 d . . .
H54 H 0.7934 0.3523 0.3553 0.104 Uiso 1 1 calc R U .
H55 H 0.7520 0.3373 0.3378 0.104 Uiso 1 1 calc R U .
C43 C 0.7961(3) 0.3358(3) 0.2990(3) 0.092(3) Uani 1 1 d D U .
H33 H 0.8167 0.3543 0.2891 0.110 Uiso 1 1 calc R U .
H34 H 0.8095 0.3111 0.3077 0.110 Uiso 1 1 calc R U .
C44 C 0.7598(6) 0.3577(5) 0.2428(5) 0.174(6) Uani 1 1 d D U .
H48 H 0.7557 0.3821 0.2581 0.262 Uiso 1 1 calc R U .
H49 H 0.7353 0.3510 0.2285 0.262 Uiso 1 1 calc R U .
H50 H 0.7814 0.3616 0.2238 0.262 Uiso 1 1 calc R U .
C45 C 0.7324(4) 0.3153(3) 0.5399(3) 0.090(3) Uani 1 1 d . U .
H24 H 0.7173 0.3103 0.5152 0.108 Uiso 1 1 calc R U .
H25 H 0.7611 0.3145 0.5334 0.108 Uiso 1 1 calc R U .
C46 C 0.7235(5) 0.2861(5) 0.5682(4) 0.130(4) Uani 1 1 d D U .
H26 H 0.7257 0.2591 0.5567 0.156 Uiso 1 1 calc R U .
H27 H 0.6964 0.2898 0.5790 0.156 Uiso 1 1 calc R U .
C47 C 0.7407(6) 0.2683(7) 0.6322(5) 0.181(7) Uani 1 1 d D U .
H28 H 0.7637 0.2534 0.6419 0.272 Uiso 1 1 calc R U .
H29 H 0.7197 0.2498 0.6244 0.272 Uiso 1 1 calc R U .
H30 H 0.7309 0.2859 0.6532 0.272 Uiso 1 1 calc R U .
C48 C 0.8014(3) 0.5881(3) 0.3733(3) 0.081(3) Uani 1 1 d . . .
C49 C 0.7556(4) 0.2627(5) 0.4205(5) 0.144(5) Uani 1 1 d D U .
O1 O 1.05185(17) 0.6779(3) 0.6205(2) 0.102(3) Uani 1 1 d . . .
N1 N 0.73490(11) 0.57923(12) 0.49410(11) 0.0299(8) Uani 1 1 d . . .
H39 H 0.7150 0.5957 0.4903 0.036 Uiso 1 1 calc R U .
N2 N 0.67723(13) 0.58020(13) 0.42605(12) 0.0373(9) Uani 1 1 d . . .
H40 H 0.6948 0.5979 0.4339 0.045 Uiso 1 1 calc R U .
N3 N 0.80946(11) 0.6250 0.55946(11) 0.0350(13) Uani 1 2 d S T P
N4 N 0.71092(15) 0.48095(12) 0.45308(12) 0.0389(10) Uani 1 1 d . . .
N5 N 0.60552(14) 0.6250 0.35552(14) 0.0565(19) Uani 1 2 d S T P
S1 S 0.75818(5) 0.62014(6) 0.37502(5) 0.0588(5) Uani 1 1 d . . .
F1 F 0.81063(18) 0.5790(2) 0.3366(2) 0.111(2) Uani 1 1 d . . .
F4 F 0.7530(9) 0.2234(6) 0.4100(10) 0.368(14) Uiso 1 1 d D . .
F3 F 0.83058(16) 0.6018(3) 0.3924(3) 0.133(3) Uani 1 1 d . . .
F2 F 0.7894(3) 0.5542(2) 0.3927(3) 0.157(4) Uani 1 1 d . . .
O2 O 0.96579(12) 0.67205(16) 0.56001(13) 0.0552(12) Uani 1 1 d . . .
O3 O 0.76402(19) 0.39372(14) 0.32518(14) 0.0707(16) Uani 1 1 d . . .
O4 O 0.7694(3) 0.3271(3) 0.2684(3) 0.139(3) Uani 1 1 d D U .
O5 O 0.7219(2) 0.35444(14) 0.55618(16) 0.090(2) Uani 1 1 d . . .
O6 O 0.7525(4) 0.2922(4) 0.5977(4) 0.170(4) Uani 1 1 d D U .
O7 O 0.7743(3) 0.6559(2) 0.3579(3) 0.134(4) Uani 1 1 d . . .
O17 O 0.8191(8) 0.2785(8) 0.3874(5) 0.291(11) Uiso 1 1 d D . .
O9 O 0.74988(11) 0.62246(12) 0.41733(10) 0.0401(8) Uani 1 1 d . . .
O11 O 0.6139(4) 0.6194(4) 0.1914(4) 0.168(4) Uani 1 1 d . U .
O12 O 0.7297(2) 0.6034(3) 0.3516(2) 0.124(3) Uani 1 1 d . . .
O16 O 0.5950(7) 0.6359(8) 0.1253(8) 0.296(10) Uani 1 1 d D U .
O18 O 0.7980(6) 0.3233(4) 0.4280(8) 0.297(11) Uiso 1 1 d D . .
S2 S 0.8045(2) 0.28051(17) 0.4262(2) 0.192(2) Uani 1 1 d D U .
O19 O 0.8224(8) 0.2551(12) 0.4556(12) 0.50(3) Uiso 1 1 d D . .
F5 F 0.7356(6) 0.2823(9) 0.3958(10) 0.58(3) Uiso 1 1 d D . .
F6 F 0.7383(7) 0.2630(12) 0.4566(7) 0.64(3) Uiso 1 1 d D . .

loop_
_atom_site_aniso_label
_atom_site_aniso_U_11
_atom_site_aniso_U_22
_atom_site_aniso_U_33
_atom_site_aniso_U_23
_atom_site_aniso_U_13
_atom_site_aniso_U_12
C1 0.030(2) 0.031(2) 0.028(2) 0.0008(17) 0.0056(17) 0.0013(17)
C2 0.036(2) 0.043(3) 0.034(2) 0.006(2) 0.001(2) 0.006(2)
C3 0.043(3) 0.034(2) 0.032(2) 0.0022(19) 0.006(2) 0.006(2)
C4 0.042(3) 0.033(2) 0.025(2) -0.0021(17) 0.0124(18) 0.0014(19)
C5 0.042(3) 0.027(2) 0.029(2) -0.0057(17) 0.0060(18) 0.0000(18)
C6 0.051(3) 0.039(3) 0.029(2) -0.009(2) 0.005(2) -0.005(2)
C7 0.044(3) 0.051(3) 0.035(3) -0.012(2) 0.000(2) -0.010(2)
C8 0.037(3) 0.056(3) 0.041(3) -0.017(2) -0.007(2) -0.002(2)
C9 0.036(3) 0.052(3) 0.035(3) -0.013(2) -0.002(2) -0.001(2)
C10 0.036(2) 0.055(4) 0.036(2) -0.004(2) -0.013(3) 0.004(2)
C11 0.0283(18) 0.037(3) 0.0283(18) 0.0050(18) -0.001(2) -0.0050(18)
C12 0.023(2) 0.046(3) 0.035(2) 0.009(2) -0.0004(17) -0.0057(19)
C13 0.029(2) 0.047(3) 0.029(2) 0.015(2) 0.0021(18) -0.007(2)
C14 0.038(3) 0.051(3) 0.037(3) 0.015(2) -0.003(2) -0.013(2)
C15 0.028(2) 0.068(4) 0.038(3) 0.017(2) 0.001(2) -0.010(2)
C16 0.038(3) 0.063(4) 0.039(3) 0.020(3) 0.001(2) -0.012(3)
C17 0.043(3) 0.053(3) 0.040(3) 0.016(2) -0.007(2) -0.007(2)
C18 0.078(3) 0.078(4) 0.071(3) -0.001(3) -0.019(2) 0.000(4)
C19 0.090(3) 0.107(5) 0.084(3) -0.008(4) -0.034(3) 0.002(4)
C20 0.114(6) 0.131(6) 0.084(3) 0.003(5) -0.039(4) 0.003(5)
C21 0.119(6) 0.131(6) 0.116(5) 0.005(4) -0.008(4) 0.002(5)
C22 0.108(5) 0.119(6) 0.074(3) -0.003(4) -0.008(3) 0.002(5)
C23 0.090(3) 0.094(5) 0.074(3) -0.009(4) -0.006(3) 0.007(4)
C24 0.058(3) 0.035(2) 0.031(2) -0.002(2) 0.012(2) -0.001(2)
C25 0.072(4) 0.030(2) 0.034(3) -0.004(2) 0.016(3) 0.005(2)
C26 0.097(5) 0.046(3) 0.042(3) 0.005(3) 0.026(3) 0.018(3)
C27 0.115(7) 0.039(3) 0.061(4) 0.016(3) 0.039(4) 0.016(4)
C28 0.095(5) 0.030(3) 0.063(4) -0.005(3) 0.033(4) 0.014(3)
C29 0.076(4) 0.045(3) 0.031(3) -0.003(2) 0.020(3) 0.005(3)
C30 0.070(4) 0.044(3) 0.030(2) -0.015(2) 0.020(2) -0.011(3)
C31 0.073(4) 0.033(3) 0.052(3) -0.016(2) 0.028(3) -0.005(3)
C32 0.062(4) 0.047(3) 0.037(3) -0.015(2) 0.023(3) -0.016(3)
C33 0.068(4) 0.050(3) 0.039(3) -0.015(2) 0.018(3) -0.018(3)
C34 0.060(3) 0.038(3) 0.035(3) -0.004(2) 0.007(2) -0.009(2)
C35 0.052(3) 0.041(3) 0.029(2) -0.013(2) 0.008(2) -0.008(2)
C36 0.053(4) 0.103(6) 0.074(5) 0.049(4) -0.019(3) -0.036(4)
C37 0.038(3) 0.116(7) 0.073(5) 0.046(5) -0.015(3) -0.028(4)
C38 0.056(5) 0.177(11) 0.084(6) 0.057(7) -0.017(4) -0.038(6)
C39 0.214(9) 0.217(9) 0.212(8) -0.007(5) -0.014(5) -0.002(5)
C40 0.232(10) 0.240(10) 0.225(10) -0.004(5) -0.003(5) 0.002(5)
C41 0.334(18) 0.328(17) 0.334(18) 0.012(10) -0.006(10) 0.008(10)
C42 0.127(7) 0.040(3) 0.093(6) -0.025(4) 0.060(6) -0.025(4)
C43 0.098(4) 0.088(4) 0.088(4) -0.014(4) 0.021(4) 0.003(4)
C44 0.183(11) 0.156(9) 0.184(10) -0.006(7) -0.009(8) -0.011(8)
C45 0.106(5) 0.074(4) 0.090(4) -0.003(3) 0.030(4) 0.023(4)
C46 0.138(6) 0.116(6) 0.135(6) 0.008(4) 0.017(4) 0.013(4)
C47 0.189(11) 0.176(10) 0.178(9) 0.012(8) -0.003(8) 0.000(8)
C48 0.075(5) 0.074(5) 0.095(6) -0.030(5) 0.043(5) -0.002(4)
C49 0.157(6) 0.127(6) 0.149(7) -0.014(5) 0.019(5) 0.023(5)
O1 0.058(3) 0.164(6) 0.086(4) 0.068(4) -0.032(3) -0.052(4)
N1 0.0286(19) 0.0338(19) 0.0274(18) -0.0016(15) -0.0019(14) -0.0003(15)
N2 0.040(2) 0.039(2) 0.033(2) -0.0044(17) -0.0084(17) -0.0044(18)
N3 0.0292(17) 0.047(3) 0.0292(17) 0.0112(18) -0.006(2) -0.0112(18)
N4 0.060(3) 0.031(2) 0.0254(19) -0.0047(16) 0.0088(18) 0.0008(19)
N5 0.046(2) 0.078(5) 0.046(2) -0.009(3) -0.022(3) 0.009(3)
S1 0.0651(10) 0.0732(11) 0.0379(7) -0.0003(7) 0.0078(7) 0.0120(8)
F1 0.095(4) 0.129(5) 0.108(4) -0.060(4) 0.047(3) -0.005(3)
F3 0.047(3) 0.165(7) 0.187(8) -0.023(5) -0.010(4) 0.003(3)
F2 0.170(7) 0.074(4) 0.227(9) 0.043(5) 0.079(7) 0.058(4)
O2 0.034(2) 0.083(3) 0.049(2) 0.028(2) -0.0037(17) -0.020(2)
O3 0.115(4) 0.047(2) 0.051(3) -0.021(2) 0.045(3) -0.017(3)
O4 0.139(5) 0.150(5) 0.126(5) -0.006(4) 0.004(4) -0.007(4)
O5 0.168(6) 0.035(2) 0.067(3) 0.017(2) 0.061(4) 0.036(3)
O6 0.180(6) 0.158(6) 0.173(6) 0.008(4) -0.003(4) 0.011(4)
O7 0.199(10) 0.083(5) 0.121(6) 0.065(5) 0.039(6) 0.018(5)
O9 0.045(2) 0.046(2) 0.0296(17) -0.0093(15) 0.0039(14) 0.0064(16)
O11 0.172(6) 0.174(6) 0.159(5) 0.004(4) -0.009(4) -0.001(5)
O12 0.091(5) 0.220(10) 0.063(4) -0.059(5) -0.016(3) -0.010(5)
O16 0.296(11) 0.295(10) 0.298(11) 0.005(5) 0.002(5) -0.005(5)
S2 0.237(5) 0.129(3) 0.209(4) 0.015(3) 0.039(4) 0.027(3)

loop_
_atom_type_symbol
_atom_type_description
_atom_type_scat_dispersion_real
_atom_type_scat_dispersion_imag
_atom_type_scat_source
C C 0.0030 0.0016 'International Tables Vol C Tables 4.2.6.8 and 6.1.1.4'
H H 0.0000 0.0000 'International Tables Vol C Tables 4.2.6.8 and 6.1.1.4'
O O 0.0105 0.0059 'International Tables Vol C Tables 4.2.6.8 and 6.1.1.4'
N N 0.0059 0.0032 'International Tables Vol C Tables 4.2.6.8 and 6.1.1.4'
F F 0.0171 0.0100 'International Tables Vol C Tables 4.2.6.8 and 6.1.1.4'
S S 0.1222 0.1213 'International Tables Vol C Tables 4.2.6.8 and 6.1.1.4'

loop_
_geom_angle_atom_site_label_1
_geom_angle_atom_site_label_2
_geom_angle_atom_site_label_3
_geom_angle
_geom_angle_site_symmetry_1
_geom_angle_site_symmetry_3
N1 C1 C11 125.3(4) . .
N1 C1 C2 107.9(4) . .
C11 C1 C2 126.7(5) . .
C3 C2 C1 107.7(5) . .
C3 C2 H1 126.1 . .
C1 C2 H1 126.1 . .
C2 C3 C4 107.1(4) . .
C2 C3 H2 126.4 . .
C4 C3 H2 126.4 . .
N1 C4 C5 125.3(4) . .
N1 C4 C3 108.6(4) . .
C5 C4 C3 126.1(4) . .
C4 C5 C6 126.7(4) . .
C4 C5 N4 117.2(4) . .
C6 C5 N4 115.9(4) . .
N2 C6 C7 107.7(5) . .
N2 C6 C5 124.3(5) . .
C7 C6 C5 128.0(5) . .
C8 C7 C6 108.8(5) . .
C8 C7 H53 125.6 . .
C6 C7 H53 125.6 . .
C7 C8 C9 107.4(5) . .
C7 C8 H4 126.3 . .
C9 C8 H4 126.3 . .
N2 C9 C10 124.4(5) . .
N2 C9 C8 107.3(5) . .
C10 C9 C8 128.3(5) . .
C9 C10 C9 129.1(6) 7_564 .
C9 C10 N5 115.5(3) 7_564 .
C9 C10 N5 115.5(3) . .
C1 C11 C1 128.3(6) 7_564 .
C1 C11 N3 115.8(3) 7_564 .
C1 C11 N3 115.8(3) . .
C17 C12 N3 130.6(5) . .
C17 C12 C13 121.3(4) . .
N3 C12 C13 108.1(4) . .
C14 C13 C12 119.3(4) . .
C14 C13 C13 133.3(3) . 7_564
C12 C13 C13 107.2(3) . 7_564
C13 C14 C15 120.0(5) . .
C13 C14 H8 120.0 . .
C15 C14 H8 120.0 . .
O2 C15 C14 125.6(5) . .
O2 C15 C16 115.4(4) . .
C14 C15 C16 119.0(5) . .
C17 C16 C15 120.9(5) . .
C17 C16 H9 119.5 . .
C15 C16 H9 119.5 . .
C12 C17 C16 119.3(5) . .
C12 C17 H10 120.4 . .
C16 C17 H10 120.4 . .
N5 C18 C23 131.7(8) . .
N5 C18 C19 108.6(8) . .
C23 C18 C19 119.4(9) . .
C20 C19 C18 118.1(11) . .
C20 C19 C19 135.8(7) . 7_564
C18 C19 C19 106.2(6) . 7_564
C21 C20 C19 122.0(13) . .
C21 C20 H5 119.0 . .
C19 C20 H5 119.0 . .
C20 C21 C22 123.8(15) . .
C20 C21 O11 131.6(15) . .
C22 C21 O11 104.5(13) . .
C23 C22 C21 117.2(12) . .
C23 C22 H6 121.4 . .
C21 C22 H6 121.4 . .
C22 C23 C18 118.4(10) . .
C22 C23 H7 120.8 . .
C18 C23 H7 120.8 . .
C25 C24 C29 122.3(5) . .
C25 C24 N4 129.4(5) . .
C29 C24 N4 108.2(4) . .
C26 C25 C24 116.4(5) . .
C26 C25 H15 121.8 . .
C24 C25 H15 121.8 . .
C25 C26 C27 122.1(6) . .
C25 C26 H16 119.0 . .
C27 C26 H16 119.0 . .
O5 C27 C28 123.7(6) . .
O5 C27 C26 114.7(6) . .
C28 C27 C26 121.6(6) . .
C27 C28 C29 117.3(5) . .
C27 C28 H17 121.4 . .
C29 C28 H17 121.4 . .
C28 C29 C24 120.3(5) . .
C28 C29 C30 132.6(5) . .
C24 C29 C30 107.0(5) . .
C35 C30 C31 123.2(5) . .
C35 C30 C29 107.3(4) . .
C31 C30 C29 129.3(6) . .
C32 C31 C30 116.0(6) . .
C32 C31 H18 122.0 . .
C30 C31 H18 122.0 . .
O3 C32 C31 124.5(6) . .
O3 C32 C33 114.3(5) . .
C31 C32 C33 121.2(5) . .
C34 C33 C32 120.8(6) . .
C34 C33 H19 119.6 . .
C32 C33 H19 119.6 . .
C33 C34 C35 118.1(6) . .
C33 C34 H20 121.0 . .
C35 C34 H20 121.0 . .
C30 C35 C34 120.6(5) . .
C30 C35 N4 109.8(5) . .
C34 C35 N4 129.5(5) . .
O2 C36 C37 106.3(6) . .
O2 C36 H11 110.5 . .
C37 C36 H11 110.5 . .
O2 C36 H12 110.5 . .
C37 C36 H12 110.5 . .
H11 C36 H12 108.7 . .
O1 C37 C36 105.0(6) . .
O1 C37 H13 110.7 . .
C36 C37 H13 110.7 . .
O1 C37 H14 110.7 . .
C36 C37 H14 110.7 . .
H13 C37 H14 108.8 . .
O1 C38 H21 109.5 . .
O1 C38 H22 109.5 . .
H21 C38 H22 109.5 . .
O1 C38 H23 109.5 . .
H21 C38 H23 109.5 . .
H22 C38 H23 109.5 . .
C40 C39 O11 108(2) . .
C40 C39 H41 110.1 . .
O11 C39 H41 110.1 . .
C40 C39 H42 110.1 . .
O11 C39 H42 110.1 . .
H41 C39 H42 108.4 . .
O16 C40 C39 90(2) . .
O16 C40 H51 113.7 . .
C39 C40 H51 113.7 . .
O16 C40 H52 113.7 . .
C39 C40 H52 113.7 . .
H51 C40 H52 110.9 . .
O16 C41 H56 109.5 . .
O16 C41 H57 109.5 . .
H56 C41 H57 109.5 . .
O16 C41 H58 109.5 . .
H56 C41 H58 109.5 . .
H57 C41 H58 109.5 . .
C43 C42 O3 113.9(7) . .
C43 C42 H54 108.8 . .
O3 C42 H54 108.8 . .
C43 C42 H55 108.8 . .
O3 C42 H55 108.8 . .
H54 C42 H55 107.7 . .
O4 C43 C42 110.5(10) . .
O4 C43 H33 109.6 . .
C42 C43 H33 109.6 . .
O4 C43 H34 109.6 . .
C42 C43 H34 109.6 . .
H33 C43 H34 108.1 . .
O4 C44 H48 109.5 . .
O4 C44 H49 109.5 . .
H48 C44 H49 109.5 . .
O4 C44 H50 109.5 . .
H48 C44 H50 109.5 . .
H49 C44 H50 109.5 . .
C46 C45 O5 108.8(9) . .
C46 C45 H24 109.9 . .
O5 C45 H24 109.9 . .
C46 C45 H25 109.9 . .
O5 C45 H25 109.9 . .
H24 C45 H25 108.3 . .
C45 C46 O6 103.2(13) . .
C45 C46 H26 111.1 . .
O6 C46 H26 111.1 . .
C45 C46 H27 111.1 . .
O6 C46 H27 111.1 . .
H26 C46 H27 109.1 . .
O6 C47 H28 109.5 . .
O6 C47 H29 109.5 . .
H28 C47 H29 109.5 . .
O6 C47 H30 109.5 . .
H28 C47 H30 109.5 . .
H29 C47 H30 109.5 . .
F3 C48 F1 112.3(8) . .
F3 C48 F2 106.9(11) . .
F1 C48 F2 109.0(8) . .
F3 C48 S1 113.0(6) . .
F1 C48 S1 111.0(8) . .
F2 C48 S1 104.2(6) . .
F5 C49 F6 111.2(14) . .
F5 C49 F4 107.5(13) . .
F6 C49 F4 102.4(12) . .
F5 C49 S2 113.1(12) . .
F6 C49 S2 107.7(11) . .
F4 C49 S2 114.5(16) . .
C37 O1 C38 110.9(6) . .
C4 N1 C1 108.6(4) . .
C4 N1 H39 125.7 . .
C1 N1 H39 125.7 . .
C6 N2 C9 108.8(4) . .
C6 N2 H40 125.6 . .
C9 N2 H40 125.6 . .
C12 N3 C12 109.4(5) . 7_564
C12 N3 C11 125.3(3) . .
C12 N3 C11 125.3(3) 7_564 .
C35 N4 C5 123.5(4) . .
C35 N4 C24 107.5(4) . .
C5 N4 C24 127.1(4) . .
C18 N5 C18 110.5(9) 7_564 .
C18 N5 C10 124.8(4) 7_564 .
C18 N5 C10 124.8(4) . .
O12 S1 O7 112.3(7) . .
O12 S1 O9 116.9(4) . .
O7 S1 O9 114.8(5) . .
O12 S1 C48 107.5(5) . .
O7 S1 C48 100.6(5) . .
O9 S1 C48 102.5(4) . .
C15 O2 C36 117.9(5) . .
C32 O3 C42 116.3(6) . .
C44 O4 C43 116.9(10) . .
C27 O5 C45 116.7(6) . .
C46 O6 C47 106.9(10) . .
C21 O11 C39 104.9(14) . .
C40 O16 C41 113.2(14) . .
O17 S2 O19 118(2) . .
O17 S2 O18 98.1(16) . .
O19 S2 O18 128(2) . .
O17 S2 C49 102.3(14) . .
O19 S2 C49 105.2(10) . .
O18 S2 C49 101.5(9) . .

loop_
_geom_bond_atom_site_label_1
_geom_bond_atom_site_label_2
_geom_bond_distance
_geom_bond_site_symmetry_2
C1 N1 1.384(6) .
C1 C11 1.398(5) .
C1 C2 1.410(7) .
C2 C3 1.371(8) .
C2 H1 0.9500 .
C3 C4 1.425(7) .
C3 H2 0.9500 .
C4 N1 1.350(6) .
C4 C5 1.404(7) .
C5 C6 1.409(8) .
C5 N4 1.413(6) .
C6 N2 1.353(7) .
C6 C7 1.392(8) .
C7 C8 1.344(9) .
C7 H53 0.9500 .
C8 C9 1.407(8) .
C8 H4 0.9500 .
C9 N2 1.370(7) .
C9 C10 1.406(7) .
C10 C9 1.406(7) 7_564
C10 N5 1.449(9) .
C11 C1 1.398(5) 7_564
C11 N3 1.412(8) .
C12 C17 1.355(7) .
C12 N3 1.403(5) .
C12 C13 1.422(7) .
C13 C14 1.370(7) .
C13 C13 1.449(9) 7_564
C14 C15 1.376(7) .
C14 H8 0.9500 .
C15 O2 1.362(6) .
C15 C16 1.432(8) .
C16 C17 1.356(8) .
C16 H9 0.9500 .
C17 H10 0.9500 .
C18 N5 1.364(10) .
C18 C23 1.384(14) .
C18 C19 1.416(12) .
C19 C20 1.403(16) .
C19 C19 1.45(2) 7_564
C20 C21 1.159(19) .
C20 H5 0.9500 .
C21 C22 1.472(19) .
C21 O11 1.53(2) .
C22 C23 1.366(14) .
C22 H6 0.9500 .
C23 H7 0.9500 .
C24 C25 1.396(7) .
C24 C29 1.404(8) .
C24 N4 1.417(7) .
C25 C26 1.368(8) .
C25 H15 0.9500 .
C26 C27 1.399(9) .
C26 H16 0.9500 .
C27 O5 1.379(8) .
C27 C28 1.383(10) .
C28 C29 1.391(9) .
C28 H17 0.9500 .
C29 C30 1.455(7) .
C30 C35 1.376(9) .
C30 C31 1.401(7) .
C31 C32 1.379(9) .
C31 H18 0.9500 .
C32 O3 1.366(6) .
C32 C33 1.426(10) .
C33 C34 1.379(8) .
C33 H19 0.9500 .
C34 C35 1.382(8) .
C34 H20 0.9500 .
C35 N4 1.405(6) .
C36 O2 1.426(8) .
C36 C37 1.488(9) .
C36 H11 0.9900 .
C36 H12 0.9900 .
C37 O1 1.423(9) .
C37 H13 0.9900 .
C37 H14 0.9900 .
C38 O1 1.470(10) .
C38 H21 0.9800 .
C38 H22 0.9800 .
C38 H23 0.9800 .
C39 C40 1.553(13) .
C39 O11 1.57(3) .
C39 H41 0.9900 .
C39 H42 0.9900 .
C40 O16 1.395(13) .
C40 H51 0.9900 .
C40 H52 0.9900 .
C41 O16 1.439(13) .
C41 H56 0.9800 .
C41 H57 0.9800 .
C41 H58 0.9800 .
C42 C43 1.425(12) .
C42 O3 1.436(10) .
C42 H54 0.9900 .
C42 H55 0.9900 .
C43 O4 1.400(10) .
C43 H33 0.9900 .
C43 H34 0.9900 .
C44 O4 1.381(11) .
C44 H48 0.9800 .
C44 H49 0.9800 .
C44 H50 0.9800 .
C45 C46 1.401(17) .
C45 O5 1.472(10) .
C45 H24 0.9900 .
C45 H25 0.9900 .
C46 O6 1.408(11) .
C46 H26 0.9900 .
C46 H27 0.9900 .
C47 O6 1.467(11) .
C47 H28 0.9800 .
C47 H29 0.9800 .
C47 H30 0.9800 .
C48 F3 1.262(12) .
C48 F1 1.313(10) .
C48 F2 1.374(12) .
C48 S1 1.812(9) .
C49 F5 1.26(2) .
C49 F6 1.347(13) .
C49 F4 1.372(13) .
C49 S2 1.764(11) .
N1 H39 0.8800 .
N2 H40 0.8800 .
N3 C12 1.403(5) 7_564
N5 C18 1.364(10) 7_564
S1 O12 1.364(7) .
S1 O7 1.439(8) .
S1 O9 1.454(4) .
O17 S2 1.396(13) .
O18 S2 1.459(12) .
S2 O19 1.443(13) .

loop_
_geom_hbond_atom_site_label_D
_geom_hbond_atom_site_label_H
_geom_hbond_atom_site_label_A
_geom_hbond_distance_DH
_geom_hbond_distance_HA
_geom_hbond_distance_DA
_geom_hbond_angle_DHA
_geom_hbond_site_symmetry_A
C2 H1 O3 0.95 2.39 3.224(7) 146.1 11_645
C3 H2 O2 0.95 2.60 3.513(6) 161.3 14_664
C8 H4 O5 0.95 2.66 3.246(7) 120.7 8_564
C16 H9 F2 0.95 2.36 3.086(8) 132.4 20_566
C23 H7 O12 0.95 2.63 3.487(13) 150.3 .
C31 H18 O18 0.95 2.41 3.26(2) 148.0 .
C42 H54 O18 0.99 2.64 3.47(3) 142.2 .
C44 H48 O3 0.98 2.31 3.03(2) 129.6 .
C45 H24 F6 0.99 2.63 3.32(3) 126.4 .
N1 H39 N2 0.88 2.56 3.003(5) 111.9 .
N1 H39 O9 0.88 1.96 2.803(5) 161.0 7_564
N2 H40 N1 0.88 2.52 3.003(5) 115.7 .
N2 H40 N2 0.88 2.51 3.017(9) 117.3 7_564
N2 H40 S1 0.88 3.01 3.491(5) 116.5 .
N2 H40 O9 0.88 2.11 2.845(6) 140.9 .

loop_
_geom_torsion_atom_site_label_1
_geom_torsion_atom_site_label_2
_geom_torsion_atom_site_label_3
_geom_torsion_atom_site_label_4
_geom_torsion
_geom_torsion_site_symmetry_1
_geom_torsion_site_symmetry_4
N1 C1 C2 C3 2.1(5) . .
C11 C1 C2 C3 -174.5(4) . .
C1 C2 C3 C4 -1.9(6) . .
C2 C3 C4 N1 1.1(5) . .
C2 C3 C4 C5 178.1(5) . .
N1 C4 C5 C6 16.8(8) . .
C3 C4 C5 C6 -159.8(5) . .
N1 C4 C5 N4 -168.6(4) . .
C3 C4 C5 N4 14.8(7) . .
C4 C5 C6 N2 16.3(8) . .
N4 C5 C6 N2 -158.3(5) . .
C4 C5 C6 C7 -167.0(5) . .
N4 C5 C6 C7 18.4(8) . .
N2 C6 C7 C8 1.4(6) . .
C5 C6 C7 C8 -175.7(5) . .
C6 C7 C8 C9 -0.7(6) . .
C7 C8 C9 N2 -0.4(6) . .
C7 C8 C9 C10 179.8(5) . .
N2 C9 C10 C9 -11.4(4) . 7_564
C8 C9 C10 C9 168.4(6) . 7_564
N2 C9 C10 N5 168.6(4) . .
C8 C9 C10 N5 -11.6(6) . .
N1 C1 C11 C1 -19.0(3) . 7_564
C2 C1 C11 C1 157.1(5) . 7_564
N1 C1 C11 N3 161.0(3) . .
C2 C1 C11 N3 -22.9(5) . .
C17 C12 C13 C14 -2.7(9) . .
N3 C12 C13 C14 176.5(5) . .
C17 C12 C13 C13 -178.6(6) . 7_564
N3 C12 C13 C13 0.6(7) . 7_564
C12 C13 C14 C15 0.7(9) . .
C13 C13 C14 C15 175.3(8) 7_564 .
C13 C14 C15 O2 179.7(6) . .
C13 C14 C15 C16 1.8(10) . .
O2 C15 C16 C17 179.4(6) . .
C14 C15 C16 C17 -2.5(10) . .
N3 C12 C17 C16 -177.0(5) . .
C13 C12 C17 C16 2.1(9) . .
C15 C16 C17 C12 0.5(10) . .
N5 C18 C19 C20 -179.8(10) . .
C23 C18 C19 C20 6.0(16) . .
N5 C18 C19 C19 -0.4(15) . 7_564
C23 C18 C19 C19 -174.6(12) . 7_564
C18 C19 C20 C21 4(2) . .
C19 C19 C20 C21 -176(2) 7_564 .
C19 C20 C21 C22 -12(3) . .
C19 C20 C21 O11 172.2(15) . .
C20 C21 C22 C23 10(2) . .
O11 C21 C22 C23 -172.9(12) . .
C21 C22 C23 C18 -0.1(17) . .
N5 C18 C23 C22 -179.6(10) . .
C19 C18 C23 C22 -6.9(15) . .
C29 C24 C25 C26 2.5(10) . .
N4 C24 C25 C26 177.9(7) . .
C24 C25 C26 C27 -2.5(12) . .
C25 C26 C27 O5 -177.4(8) . .
C25 C26 C27 C28 3.0(15) . .
O5 C27 C28 C29 177.3(9) . .
C26 C27 C28 C29 -3.2(14) . .
C27 C28 C29 C24 3.1(12) . .
C27 C28 C29 C30 177.5(8) . .
C25 C24 C29 C28 -2.8(11) . .
N4 C24 C29 C28 -179.2(7) . .
C25 C24 C29 C30 -178.6(6) . .
N4 C24 C29 C30 5.1(7) . .
C28 C29 C30 C35 -178.6(8) . .
C24 C29 C30 C35 -3.6(7) . .
C28 C29 C30 C31 -3.5(14) . .
C24 C29 C30 C31 171.5(7) . .
C35 C30 C31 C32 -1.8(10) . .
C29 C30 C31 C32 -176.3(7) . .
C30 C31 C32 O3 -178.2(6) . .
C30 C31 C32 C33 0.0(10) . .
O3 C32 C33 C34 -178.9(6) . .
C31 C32 C33 C34 2.8(10) . .
C32 C33 C34 C35 -3.6(9) . .
C31 C30 C35 C34 0.9(10) . .
C29 C30 C35 C34 176.5(6) . .
C31 C30 C35 N4 -174.8(6) . .
C29 C30 C35 N4 0.8(7) . .
C33 C34 C35 C30 1.8(9) . .
C33 C34 C35 N4 176.6(6) . .
O2 C36 C37 O1 172.8(8) . .
O11 C39 C40 O16 -51(2) . .
O3 C42 C43 O4 -74.0(12) . .
O5 C45 C46 O6 -71.0(14) . .
C36 C37 O1 C38 179.5(10) . .
C5 C4 N1 C1 -176.8(4) . .
C3 C4 N1 C1 0.2(5) . .
C11 C1 N1 C4 175.2(4) . .
C2 C1 N1 C4 -1.4(5) . .
C7 C6 N2 C9 -1.7(6) . .
C5 C6 N2 C9 175.6(5) . .
C10 C9 N2 C6 -178.9(4) . .
C8 C9 N2 C6 1.3(6) . .
C17 C12 N3 C12 178.9(7) . 7_564
C13 C12 N3 C12 -0.2(3) . 7_564
C17 C12 N3 C11 -1.1(7) . .
C13 C12 N3 C11 179.8(3) . .
C1 C11 N3 C12 -69.7(3) 7_564 .
C1 C11 N3 C12 110.3(3) . .
C1 C11 N3 C12 110.3(3) 7_564 7_564
C1 C11 N3 C12 -69.7(3) . 7_564
C30 C35 N4 C5 167.6(5) . .
C34 C35 N4 C5 -7.6(10) . .
C30 C35 N4 C24 2.4(7) . .
C34 C35 N4 C24 -172.8(6) . .
C4 C5 N4 C35 -108.9(6) . .
C6 C5 N4 C35 66.2(7) . .
C4 C5 N4 C24 53.3(7) . .
C6 C5 N4 C24 -131.6(6) . .
C25 C24 N4 C35 179.3(6) . .
C29 C24 N4 C35 -4.7(7) . .
C25 C24 N4 C5 14.8(10) . .
C29 C24 N4 C5 -169.2(6) . .
C23 C18 N5 C18 173.4(13) . 7_564
C19 C18 N5 C18 0.2(6) . 7_564
C23 C18 N5 C10 -6.6(13) . .
C19 C18 N5 C10 -179.9(6) . .
C9 C10 N5 C18 -98.2(5) 7_564 7_564
C9 C10 N5 C18 81.8(5) . 7_564
C9 C10 N5 C18 81.8(5) 7_564 .
C9 C10 N5 C18 -98.2(5) . .
F3 C48 S1 O12 176.5(8) . .
F1 C48 S1 O12 49.3(8) . .
F2 C48 S1 O12 -67.8(9) . .
F3 C48 S1 O7 58.9(10) . .
F1 C48 S1 O7 -68.4(8) . .
F2 C48 S1 O7 174.5(8) . .
F3 C48 S1 O9 -59.7(8) . .
F1 C48 S1 O9 173.0(6) . .
F2 C48 S1 O9 55.9(8) . .
C14 C15 O2 C36 1.7(11) . .
C16 C15 O2 C36 179.7(7) . .
C37 C36 O2 C15 175.8(7) . .
C31 C32 O3 C42 -4.7(11) . .
C33 C32 O3 C42 177.1(7) . .
C43 C42 O3 C32 -169.2(8) . .
C42 C43 O4 C44 83.4(16) . .
C28 C27 O5 C45 0.1(15) . .
C26 C27 O5 C45 -179.4(9) . .
C46 C45 O5 C27 -166.2(11) . .
C45 C46 O6 C47 169.0(14) . .
C20 C21 O11 C39 -17(3) . .
C22 C21 O11 C39 165.9(15) . .
C40 C39 O11 C21 -179.4(17) . .
C39 C40 O16 C41 -106(3) . .
F5 C49 S2 O17 -57(2) . .
F6 C49 S2 O17 180(2) . .
F4 C49 S2 O17 67(2) . .
F5 C49 S2 O19 179(3) . .
F6 C49 S2 O19 56(3) . .
F4 C49 S2 O19 -57(3) . .
F5 C49 S2 O18 44(2) . .
F6 C49 S2 O18 -79(2) . .
F4 C49 S2 O18 168(2) . .
